data_7716855
loop_
_publ_author_name
'Lee, Kevin K.'
'Chakraborty, Mou'
'Hu, Aohan'
'Kanagasundaram, Thines'
'Thorek, Daniel L. J.'
'Wilson, Justin J.'

_publ_section_title
;
 Chelation of [<sup>111</sup>In]In<sup>3+</sup> with the
 dual-size-selective macrocycles py-macrodipa and
 py<sub>2</sub>-macrodipa.
;
_journal_issue 35
_journal_name_full 'Dalton transactions (Cambridge, England : 2003)'
_journal_page_first 14634
_journal_page_last 14647
_journal_paper_doi 10.1039/d4dt02146k
_journal_volume 53
_journal_year 2024
_chemical_formula_moiety 'C32 H34 In N6 O7, 2(F3 P0.5), 2(C H4 O), 0.25[C4H10O], 0.5[CH4O]'
_chemical_formula_sum 'C34 H42 F6 In N6 O9 P'
_chemical_formula_weight 938.52
_space_group_crystal_system monoclinic
_space_group_IT_number 13
_space_group_name_Hall '-P 2yc'
_space_group_name_H-M_alt 'P 1 2/c 1'
_atom_sites_solution_hydrogens mixed
_atom_sites_solution_primary dual
_audit_creation_date 2022-04-09
_audit_creation_method
;
Olex2 1.3-ac4
(compiled 2020.11.27 svn.r5f609507 for Rigaku Oxford Diffraction, GUI svn.r6214)
;
_audit_update_record
;
2024-07-25 deposited with the CCDC.	2024-08-14 downloaded from the CCDC.
;
_cell_angle_alpha 90
_cell_angle_beta 101.9750(10)
_cell_angle_gamma 90
_cell_formula_units_Z 4
_cell_length_a 23.5693(2)
_cell_length_b 10.51590(10)
_cell_length_c 16.23520(10)
_cell_measurement_reflns_used 34077
_cell_measurement_temperature 100.3(8)
_cell_measurement_theta_max 77.6810
_cell_measurement_theta_min 3.8170
_cell_volume 3936.37(6)
_computing_cell_refinement 'CrysAlisPro 1.171.41.117a (Rigaku OD, 2021)'
_computing_data_collection 'CrysAlisPro 1.171.41.117a (Rigaku OD, 2021)'
_computing_data_reduction 'CrysAlisPro 1.171.41.117a (Rigaku OD, 2021)'
_computing_molecular_graphics 'Olex2 1.3-ac4 (Dolomanov et al., 2009)'
_computing_publication_material 'Olex2 1.3-ac4 (Dolomanov et al., 2009)'
_computing_structure_refinement 'SHELXL 2016/6 (Sheldrick, 2015)'
_computing_structure_solution 'SHELXT  (Sheldrick, 2015)'
_diffrn_ambient_environment N~2~
_diffrn_ambient_temperature 100.3(8)
_diffrn_detector 'Hybrid Pixel Array Detector'
_diffrn_detector_area_resol_mean 10.0000
_diffrn_detector_type HyPix
_diffrn_measured_fraction_theta_full 0.999
_diffrn_measured_fraction_theta_max 0.989
_diffrn_measurement_details
;
List of Runs (angles in degrees, time in seconds):

  # Type    Start    End  Width  t~exp~   \w     \q     \k     \f   Frames
#--------------------------------------------------------------------------
  1  \w   -116.00 -37.00   0.50    0.33    --  -48.30 -27.00-154.00  158
  2  \w    -23.00  20.00   0.50    0.33    --  -48.30  27.00   8.00   86
  3  \w    -21.00   4.00   0.50    0.33    --   48.30 -27.00-154.00   50
  4  \w     56.00  81.00   0.50    0.33    --   48.30  27.00   8.00   50
  5  \w   -141.00-115.00   0.50    1.32    --  -86.25 -27.00-154.00   52
  6  \w    105.00 135.00   0.50    1.32    --  107.75  27.00   8.00   60
  7  \w   -119.00 -74.00   0.50    0.33    --  -48.30-125.00 -90.00   90
  8  \w   -116.00 -74.00   0.50    0.33    --  -48.30-125.00-180.00   84
  9  \w    -10.00  16.00   0.50    0.33    --   48.30 -19.00   0.00   52
 10  \w    -22.00  26.00   0.50    0.33    --   48.30 -19.00  60.00   96
 11  \w    -49.00 -14.00   0.50    1.32    --  -86.25  45.00-180.00   70
 12  \w     36.00  69.00   0.50    1.32    --  107.75 -78.00 -51.72   66
 13  \w     36.00  61.00   0.50    1.32    --  107.75 -61.00 -60.00   50
 14  \w     36.00  71.00   0.50    1.32    --  107.75 -61.00   0.00   70
 15  \w     56.00  94.00   0.50    1.32    --  107.75 -77.00 120.00   76
 16  \w     97.00 136.00   0.50    1.32    --  107.75  15.00 -90.00   78
 17  \w     36.00  73.00   0.50    1.32    --  107.75 -73.00 -83.38   74
 18  \w    141.00 173.00   0.50    1.32    --  107.75  45.00  30.00   64
 19  \w    126.00 177.00   0.50    1.32    --  107.75  45.00 150.00  102
 20  \w     86.00 111.00   0.50    1.32    --  107.75 -78.00 -51.72   50
 21  \w     39.00  70.00   0.50    1.32    --  107.75 -61.00 120.00   62
 22  \w     66.00 103.00   0.50    1.32    --  107.75-125.00 -90.00   74
 23  \w     59.00 102.00   0.50    1.32    --  107.75 -77.00   0.00   86
 24  \w     37.00  70.00   0.50    1.32    --  107.75 -61.00 -30.00   66
 25  \w    117.00 143.00   0.50    1.32    --  107.75  62.00 156.27   52
 26  \w    139.00 165.00   0.50    1.32    --  107.75  15.00 -90.00   52
 27  \w     38.00  63.00   0.50    1.32    --  107.75-104.00  -7.42   50
 28  \w     81.00 107.00   0.50    1.32    --  107.75-104.00  -7.42   52
 29  \w     39.00  85.00   0.50    1.32    --  107.75-125.00  60.00   92
 30  \w    101.00 134.00   0.50    1.32    --  107.75  30.00-120.00   66
 31  \w    149.00 176.00   0.50    1.32    --  107.75  30.00-120.00   54
 32  \w     77.00 102.00   0.50    1.32    --  107.75 -77.00  60.00   50
 33  \w    146.00 171.00   0.50    1.32    --  107.75  15.00 150.00   50
 34  \w    111.00 157.00   0.50    1.32    --  107.75  61.00 120.00   92
 35  \w     98.00 144.00   0.50    1.32    --  107.75  15.00 150.00   92
 36  \w    122.00 167.00   0.50    1.32    --  107.75  45.00 -60.00   90
 37  \w     36.00  63.00   0.50    1.32    --  107.75 -77.00  60.00   54
 38  \w     59.00  97.00   0.50    1.32    --  107.75 -97.00-113.92   76
 39  \w     86.00 127.00   0.50    1.32    --  107.75-146.00 111.20   82
 40  \w     43.00  72.00   0.50    1.32    --  107.75 -94.00  90.00   58
 41  \w     36.00  61.00   0.50    1.32    --  107.75-109.00 174.15   50
 42  \w     76.00 103.00   0.50    1.32    --  107.75-109.00 174.15   54
 43  \w     37.00  70.00   0.50    1.32    --  107.75 -61.00 -90.00   66
 44  \w     38.00  63.00   0.50    1.32    --  107.75-125.00 -60.00   50
 45  \w     40.00  67.00   0.50    1.32    --  107.75 -61.00-120.00   54
 46  \w     99.00 177.00   0.50    1.32    --  107.75  77.00-180.00  156
 47  \w     38.00  64.00   0.50    1.32    --  107.75 -68.00-140.91   52
 48  \w     61.00  86.00   0.50    1.32    --  107.75 -77.00  90.00   50
 49  \w     57.00  99.00   0.50    1.32    --  107.75 -90.00  60.20   84
 50  \w    132.00 157.00   0.50    1.32    --  107.75  45.00-180.00   50
 51  \w    126.00 152.00   0.50    1.32    --  107.75  45.00 -30.00   52
 52  \w     89.00 131.00   0.50    1.32    --  107.75  77.00  90.00   84
 53  \w     86.00 111.00   0.50    1.32    --  107.75  77.00 111.80   50
 54  \w     52.00  78.00   0.50    1.32    --  107.75 -79.00  90.16   52
 55  \w     81.00 107.00   0.50    1.32    --  107.75 -79.00  90.16   52
 56  \w     37.00  71.00   0.50    1.32    --  107.75 -61.00  90.00   68
;
_diffrn_measurement_device 'four-circle diffractometer'
_diffrn_measurement_device_type 'XtaLAB Synergy, Dualflex, HyPix'
_diffrn_measurement_method '\w scans'
_diffrn_orient_matrix_type 'CrysAlisPro convention (1999,Acta A55,543-557)'
_diffrn_orient_matrix_UB_11 0.0664841000
_diffrn_orient_matrix_UB_12 -0.0148837000
_diffrn_orient_matrix_UB_13 0.0215096000
_diffrn_orient_matrix_UB_21 0.0032865000
_diffrn_orient_matrix_UB_22 0.0494807000
_diffrn_orient_matrix_UB_23 -0.0882036000
_diffrn_orient_matrix_UB_31 0.0059950000
_diffrn_orient_matrix_UB_32 0.1370609000
_diffrn_orient_matrix_UB_33 0.0341230000
_diffrn_radiation_monochromator mirror
_diffrn_radiation_probe x-ray
_diffrn_radiation_type 'Cu K\a'
_diffrn_radiation_wavelength 1.54184
_diffrn_reflns_av_R_equivalents 0.0442
_diffrn_reflns_av_unetI/netI 0.0304
_diffrn_reflns_Laue_measured_fraction_full 0.999
_diffrn_reflns_Laue_measured_fraction_max 0.989
_diffrn_reflns_limit_h_max 29
_diffrn_reflns_limit_h_min -28
_diffrn_reflns_limit_k_max 13
_diffrn_reflns_limit_k_min -12
_diffrn_reflns_limit_l_max 20
_diffrn_reflns_limit_l_min -20
_diffrn_reflns_number 53708
_diffrn_reflns_point_group_measured_fraction_full 0.999
_diffrn_reflns_point_group_measured_fraction_max 0.989
_diffrn_reflns_theta_full 67.684
_diffrn_reflns_theta_max 78.047
_diffrn_reflns_theta_min 3.834
_diffrn_source 'micro-focus sealed X-ray tube'
_diffrn_source_type 'PhotonJet (Cu) X-ray Source'
_exptl_absorpt_coefficient_mu 5.968
_exptl_absorpt_correction_T_max 1.000
_exptl_absorpt_correction_T_min 0.410
_exptl_absorpt_correction_type gaussian
_exptl_absorpt_process_details
;
CrysAlisPro 1.171.41.117a (Rigaku Oxford Diffraction, 2021)
Numerical absorption correction based on gaussian integration over
a multifaceted crystal model
Empirical absorption correction using spherical harmonics,
implemented in SCALE3 ABSPACK scaling algorithm.
;
_exptl_crystal_colour 'clear colourless'
_exptl_crystal_density_diffrn 1.584
_exptl_crystal_description plate
_exptl_crystal_F_000 1912
_exptl_crystal_size_max 0.263
_exptl_crystal_size_mid 0.115
_exptl_crystal_size_min 0.064
_refine_diff_density_max 0.855
_refine_diff_density_min -0.758
_refine_diff_density_rms 0.075
_refine_ls_extinction_method none
_refine_ls_goodness_of_fit_ref 1.067
_refine_ls_hydrogen_treatment mixed
_refine_ls_matrix_type full
_refine_ls_number_parameters 531
_refine_ls_number_reflns 8361
_refine_ls_number_restraints 5
_refine_ls_restrained_S_all 1.067
_refine_ls_R_factor_all 0.0323
_refine_ls_R_factor_gt 0.0308
_refine_ls_shift/su_max 0.002
_refine_ls_shift/su_mean 0.000
_refine_ls_structure_factor_coef Fsqd
_refine_ls_weighting_details 'w=1/[\s^2^(Fo^2^)+(0.0380P)^2^+3.7356P] where P=(Fo^2^+2Fc^2^)/3'
_refine_ls_weighting_scheme calc
_refine_ls_wR_factor_gt 0.0782
_refine_ls_wR_factor_ref 0.0793
_reflns_Friedel_coverage 0.000
_reflns_number_gt 7888
_reflns_number_total 8361
_reflns_threshold_expression 'I > 2\s(I)'
_cod_data_source_file d4dt02146k3.cif
_cod_data_source_block rah28_abs
_cod_depositor_comments 'Adding full bibliography for 7716855--7716856.cif.'
_cod_database_code 7716855
_shelx_shelxl_version_number 2016/6
_chemical_oxdiff_formula C34H43F6InN6O9P
_chemical_oxdiff_usercomment 'Crystallized from methanol/ether.'
_shelx_space_group_comment
;
The symmetry employed for this shelxl refinement is uniquely defined
by the following loop, which should always be used as a source of
symmetry information in preference to the above space-group names.
They are only intended as comments.
;
_shelx_estimated_absorpt_t_max 0.701
_shelx_estimated_absorpt_t_min 0.303
_reflns_odcompleteness_completeness 97.98
_reflns_odcompleteness_iscentric 1
_reflns_odcompleteness_theta 78.89
_olex2_refinement_description
;
1. Fixed Uiso
 At 1.2 times of:
  All C(H) groups, All C(H,H) groups, All O(H) groups, All O(H,H) groups
 At 1.5 times of:
  All C(H,H,H) groups
2. Restrained distances
 O7-H7B = O7-H7A = O2S-H2S = O1S-H1S
 0.84 with sigma of 0.02
 H1S-C1S
 1.8 with sigma of 0.04
3.a Secondary CH2 refined with riding coordinates:
 C1(H1A,H1B), C7(H7C,H7D), C8(H8A,H8B), C9(H9A,H9B), C10(H10A,H10B), C16(H16A,
 H16B), C17(H17A,H17B), C18(H18A,H18B), C19(H19A,H19B), C26(H26A,H26B)
3.b Aromatic/amide H refined with riding coordinates:
 C3(H3), C4(H4), C5(H5), C12(H12), C13(H13), C14(H14), C21(H21), C22(H22),
 C23(H23), C28(H28), C29(H29), C30(H30)
3.c Idealised Me refined as rotating group:
 C1S(H1SA,H1SB,H1SC), C2S(H2SA,H2SB,H2SC)
;
_smtbx_masks_void_probe_radius 1.2
_smtbx_masks_void_truncation_radius 1.2
_olex2_submission_special_instructions 'No special instructions were received'
_oxdiff_exptl_absorpt_empirical_details
;
Empirical correction (ABSPACK) includes:
- Absorption correction using spherical harmonics
- Frame scaling
;
_oxdiff_exptl_absorpt_empirical_full_max 1.502
_oxdiff_exptl_absorpt_empirical_full_min 0.701

loop_
_space_group_symop_operation_xyz
'x, y, z'
'-x, y, -z+1/2'
'-x, -y, -z'
'x, -y, z-1/2'

loop_
_atom_site_label
_atom_site_type_symbol
_atom_site_fract_x
_atom_site_fract_y
_atom_site_fract_z
_atom_site_U_iso_or_equiv
_atom_site_adp_type
_atom_site_occupancy
_atom_site_site_symmetry_order
_atom_site_calc_flag
_atom_site_refinement_flags_posn
_atom_site_refinement_flags_adp
_atom_site_refinement_flags_occupancy
_atom_site_disorder_assembly
_atom_site_disorder_group
In In 0.26373(2) 0.60035(2) 0.21352(2) 0.01789(6) Uani 1 1 d . . . . .
O1 O 0.15393(7) 0.86947(16) 0.12154(10) 0.0280(3) Uani 1 1 d . . . . .
O2 O 0.34234(8) 0.92054(16) 0.17082(10) 0.0286(3) Uani 1 1 d . . . . .
O3 O 0.20339(7) 0.59978(14) 0.09215(9) 0.0219(3) Uani 1 1 d . . . . .
O4 O 0.18768(7) 0.64394(15) -0.04469(10) 0.0268(3) Uani 1 1 d . . . . .
O5 O 0.32614(7) 0.43970(15) 0.23143(10) 0.0271(3) Uani 1 1 d . . . . .
O6 O 0.34356(9) 0.23277(18) 0.25290(12) 0.0422(5) Uani 1 1 d . . . . .
O7 O 0.25321(7) 0.80899(14) 0.21667(9) 0.0202(3) Uani 1 1 d D . . . .
H7A H 0.2230(9) 0.832(3) 0.1831(16) 0.024 Uiso 1 1 d D U . . .
H7B H 0.2819(10) 0.848(3) 0.2041(17) 0.024 Uiso 1 1 d D U . . .
N1 N 0.37314(8) 0.69280(18) 0.27804(11) 0.0239(4) Uani 1 1 d . . . . .
N2 N 0.27804(8) 0.62223(17) 0.35414(11) 0.0212(3) Uani 1 1 d . . . . .
N3 N 0.16091(8) 0.63043(18) 0.24879(11) 0.0227(4) Uani 1 1 d . . . . .
N4 N 0.24150(9) 0.96741(17) 0.06508(12) 0.0274(4) Uani 1 1 d . . . . .
N5 N 0.31613(8) 0.64194(16) 0.11280(11) 0.0193(3) Uani 1 1 d . . . . .
N6 N 0.21435(9) 0.41084(16) 0.21987(12) 0.0234(4) Uani 1 1 d . . . . .
C1 C 0.38220(10) 0.6190(2) 0.35693(14) 0.0287(5) Uani 1 1 d . . . . .
H1A H 0.418752 0.646332 0.394596 0.034 Uiso 1 1 calc R U . . .
H1B H 0.385732 0.527576 0.344282 0.034 Uiso 1 1 calc R U . . .
C2 C 0.33239(10) 0.6380(2) 0.40057(14) 0.0250(4) Uani 1 1 d . . . . .
C3 C 0.34138(12) 0.6670(2) 0.48567(14) 0.0312(5) Uani 1 1 d . . . . .
H3 H 0.379586 0.676648 0.518175 0.037 Uiso 1 1 calc R U . . .
C4 C 0.29376(13) 0.6816(2) 0.52251(15) 0.0361(6) Uani 1 1 d . . . . .
H4 H 0.299181 0.701979 0.580622 0.043 Uiso 1 1 calc R U . . .
C5 C 0.23857(12) 0.6665(2) 0.47497(14) 0.0311(5) Uani 1 1 d . . . . .
H5 H 0.205624 0.676949 0.499530 0.037 Uiso 1 1 calc R U . . .
C6 C 0.23205(10) 0.6355(2) 0.39003(14) 0.0246(4) Uani 1 1 d . . . . .
C7 C 0.17264(11) 0.6005(2) 0.34020(15) 0.0265(5) Uani 1 1 d . . . . .
H7C H 0.167002 0.507999 0.346639 0.032 Uiso 1 1 calc R U . . .
H7D H 0.143325 0.644806 0.365444 0.032 Uiso 1 1 calc R U . . .
C8 C 0.12746(10) 0.7521(2) 0.23644(15) 0.0269(4) Uani 1 1 d . . . . .
H8A H 0.151518 0.818787 0.269853 0.032 Uiso 1 1 calc R U . . .
H8B H 0.092476 0.741122 0.260534 0.032 Uiso 1 1 calc R U . . .
C9 C 0.10803(10) 0.8014(2) 0.14695(15) 0.0288(5) Uani 1 1 d . . . . .
H9A H 0.096080 0.729039 0.108209 0.035 Uiso 1 1 calc R U . . .
H9B H 0.074134 0.858150 0.143810 0.035 Uiso 1 1 calc R U . . .
C10 C 0.13854(12) 0.9176(3) 0.03788(16) 0.0352(5) Uani 1 1 d . . . . .
H10A H 0.112237 0.991354 0.036410 0.042 Uiso 1 1 calc R U . . .
H10B H 0.117764 0.851153 0.000073 0.042 Uiso 1 1 calc R U . . .
C11 C 0.19205(12) 0.9576(2) 0.00771(15) 0.0307(5) Uani 1 1 d . . . . .
C12 C 0.18889(15) 0.9812(3) -0.07753(16) 0.0411(6) Uani 1 1 d . . . . .
H12 H 0.152880 0.976428 -0.116648 0.049 Uiso 1 1 calc R U . . .
C13 C 0.23910(16) 1.0116(3) -0.10388(16) 0.0442(7) Uani 1 1 d . . . . .
H13 H 0.238029 1.028885 -0.161619 0.053 Uiso 1 1 calc R U . . .
C14 C 0.29127(14) 1.0168(2) -0.04572(16) 0.0386(6) Uani 1 1 d . . . . .
H14 H 0.326650 1.034148 -0.062868 0.046 Uiso 1 1 calc R U . . .
C15 C 0.29010(12) 0.9959(2) 0.03836(15) 0.0298(5) Uani 1 1 d . . . . .
C16 C 0.34503(12) 1.0069(2) 0.10446(16) 0.0319(5) Uani 1 1 d . . . . .
H16A H 0.378933 0.986889 0.079569 0.038 Uiso 1 1 calc R U . . .
H16B H 0.349442 1.094898 0.126579 0.038 Uiso 1 1 calc R U . . .
C17 C 0.39431(11) 0.9181(2) 0.23360(16) 0.0318(5) Uani 1 1 d . . . . .
H17A H 0.403026 1.004389 0.257179 0.038 Uiso 1 1 calc R U . . .
H17B H 0.427077 0.890255 0.208425 0.038 Uiso 1 1 calc R U . . .
C18 C 0.38700(11) 0.8277(2) 0.30235(14) 0.0299(5) Uani 1 1 d . . . . .
H18A H 0.423270 0.828721 0.345912 0.036 Uiso 1 1 calc R U . . .
H18B H 0.355748 0.860940 0.328772 0.036 Uiso 1 1 calc R U . . .
C19 C 0.40644(10) 0.6442(2) 0.21747(15) 0.0289(5) Uani 1 1 d . . . . .
H19A H 0.414822 0.552768 0.228498 0.035 Uiso 1 1 calc R U . . .
H19B H 0.443908 0.689831 0.225307 0.035 Uiso 1 1 calc R U . . .
C20 C 0.37360(10) 0.6610(2) 0.12752(14) 0.0247(4) Uani 1 1 d . . . . .
C21 C 0.40097(11) 0.6925(2) 0.06200(16) 0.0311(5) Uani 1 1 d . . . . .
H21 H 0.441763 0.705054 0.072777 0.037 Uiso 1 1 calc R U . . .
C22 C 0.36823(11) 0.7055(2) -0.01909(15) 0.0313(5) Uani 1 1 d . . . . .
H22 H 0.386360 0.727170 -0.064268 0.038 Uiso 1 1 calc R U . . .
C23 C 0.30894(11) 0.6866(2) -0.03345(14) 0.0265(4) Uani 1 1 d . . . . .
H23 H 0.285567 0.695273 -0.088351 0.032 Uiso 1 1 calc R U . . .
C24 C 0.28453(9) 0.65463(19) 0.03431(13) 0.0207(4) Uani 1 1 d . . . . .
C25 C 0.22018(9) 0.63214(19) 0.02511(13) 0.0209(4) Uani 1 1 d . . . . .
C26 C 0.12435(10) 0.5270(2) 0.20419(15) 0.0274(5) Uani 1 1 d . . . . .
H26A H 0.110789 0.550866 0.144353 0.033 Uiso 1 1 calc R U . . .
H26B H 0.089805 0.515904 0.229284 0.033 Uiso 1 1 calc R U . . .
C27 C 0.15696(11) 0.4032(2) 0.20924(15) 0.0280(5) Uani 1 1 d . . . . .
C28 C 0.12883(13) 0.2860(2) 0.20097(17) 0.0364(6) Uani 1 1 d . . . . .
H28 H 0.087907 0.281544 0.194850 0.044 Uiso 1 1 calc R U . . .
C29 C 0.16121(15) 0.1766(3) 0.20179(18) 0.0436(7) Uani 1 1 d . . . . .
H29 H 0.142551 0.096087 0.193940 0.052 Uiso 1 1 calc R U . . .
C30 C 0.22089(14) 0.1845(2) 0.21407(16) 0.0366(6) Uani 1 1 d . . . . .
H30 H 0.243955 0.110077 0.215667 0.044 Uiso 1 1 calc R U . . .
C31 C 0.24613(11) 0.3039(2) 0.22397(13) 0.0269(5) Uani 1 1 d . . . . .
C32 C 0.31049(11) 0.3252(2) 0.23801(13) 0.0276(5) Uani 1 1 d . . . . .
P1 P 0.500000 1.000000 0.500000 0.03127(19) Uani 1 2 d S . P . .
F11 F 0.53610(16) 1.1231(3) 0.49126(15) 0.1016(11) Uani 1 1 d . . . . .
F12 F 0.51463(7) 0.9453(2) 0.41518(11) 0.0596(6) Uani 1 1 d . . . . .
F13 F 0.44321(10) 1.0601(3) 0.44610(14) 0.0832(9) Uani 1 1 d . . . . .
P2 P 0.000000 1.04981(9) 0.250000 0.0354(2) Uani 1 2 d S T P . .
F21 F 0.000000 1.2015(2) 0.250000 0.0535(6) Uani 1 2 d S T P . .
F22 F 0.06699(8) 1.0493(3) 0.2882(2) 0.0933(10) Uani 1 1 d . . . . .
F23 F 0.01495(13) 1.0526(2) 0.15893(14) 0.0777(7) Uani 1 1 d . . . . .
F24 F 0.000000 0.8971(2) 0.250000 0.0543(7) Uani 1 2 d S T P . .
O1S O 0.09876(11) 0.2994(3) -0.00846(19) 0.0654(7) Uani 1 1 d D . . . .
H1S H 0.0865(17) 0.379(2) -0.006(3) 0.078 Uiso 1 1 d D U . . .
C1S C 0.04865(16) 0.2326(4) -0.0447(3) 0.0623(9) Uani 1 1 d D . . . .
H1SA H 0.028754 0.204765 -0.000471 0.093 Uiso 1 1 calc R U . . .
H1SB H 0.059130 0.158109 -0.074642 0.093 Uiso 1 1 calc R U . . .
H1SC H 0.022870 0.287862 -0.084399 0.093 Uiso 1 1 calc R U . . .
O2S O 0.07976(9) 0.5608(2) -0.02007(14) 0.0467(5) Uani 1 1 d D . . . .
H2S H 0.1132(11) 0.584(4) -0.028(3) 0.056 Uiso 1 1 d D U . . .
C2S C 0.03863(15) 0.5975(4) -0.0927(2) 0.0634(10) Uani 1 1 d . . . . .
H2SA H 0.042398 0.542353 -0.139956 0.095 Uiso 1 1 calc R U . . .
H2SB H 0.045598 0.685985 -0.106735 0.095 Uiso 1 1 calc R U . . .
H2SC H -0.000559 0.589487 -0.081742 0.095 Uiso 1 1 calc R U . . .

loop_
_atom_site_aniso_label
_atom_site_aniso_U_11
_atom_site_aniso_U_22
_atom_site_aniso_U_33
_atom_site_aniso_U_23
_atom_site_aniso_U_13
_atom_site_aniso_U_12
In 0.02325(8) 0.01693(8) 0.01449(8) -0.00050(4) 0.00619(5) 0.00133(5)
O1 0.0300(8) 0.0295(8) 0.0244(8) 0.0051(6) 0.0054(6) 0.0049(7)
O2 0.0358(9) 0.0274(8) 0.0243(8) -0.0005(6) 0.0102(7) -0.0122(7)
O3 0.0236(7) 0.0244(7) 0.0171(7) -0.0005(5) 0.0033(6) -0.0014(5)
O4 0.0328(8) 0.0269(8) 0.0191(7) -0.0004(6) 0.0017(6) 0.0019(6)
O5 0.0322(8) 0.0227(7) 0.0257(8) -0.0008(6) 0.0044(6) 0.0077(6)
O6 0.0574(12) 0.0310(9) 0.0370(10) 0.0018(8) 0.0069(9) 0.0207(8)
O7 0.0254(7) 0.0165(7) 0.0200(7) 0.0001(5) 0.0075(6) -0.0003(6)
N1 0.0251(9) 0.0287(9) 0.0175(8) -0.0035(7) 0.0037(7) -0.0021(7)
N2 0.0323(9) 0.0187(8) 0.0136(8) 0.0008(6) 0.0069(7) -0.0002(7)
N3 0.0274(9) 0.0218(8) 0.0207(9) 0.0002(7) 0.0090(7) -0.0006(7)
N4 0.0429(11) 0.0194(8) 0.0218(9) 0.0013(7) 0.0110(8) 0.0015(8)
N5 0.0243(8) 0.0181(8) 0.0169(8) -0.0037(6) 0.0073(6) -0.0001(6)
N6 0.0365(10) 0.0174(8) 0.0181(8) -0.0001(6) 0.0099(7) -0.0020(7)
C1 0.0299(11) 0.0338(11) 0.0199(10) -0.0016(9) -0.0007(9) 0.0024(9)
C2 0.0366(12) 0.0197(9) 0.0177(10) 0.0028(8) 0.0031(8) -0.0013(9)
C3 0.0462(14) 0.0279(11) 0.0177(10) 0.0008(9) 0.0026(9) -0.0085(10)
C4 0.0621(17) 0.0322(12) 0.0166(10) -0.0025(9) 0.0138(10) -0.0150(11)
C5 0.0512(14) 0.0268(11) 0.0208(11) -0.0017(9) 0.0200(10) -0.0091(10)
C6 0.0391(12) 0.0171(9) 0.0208(10) 0.0008(8) 0.0138(9) -0.0014(9)
C7 0.0338(12) 0.0260(11) 0.0234(11) 0.0019(8) 0.0142(9) -0.0012(9)
C8 0.0271(10) 0.0275(11) 0.0295(11) -0.0017(9) 0.0134(9) 0.0052(9)
C9 0.0261(10) 0.0309(11) 0.0309(12) 0.0013(9) 0.0089(9) 0.0058(9)
C10 0.0398(13) 0.0374(13) 0.0261(12) 0.0070(10) 0.0013(10) 0.0091(11)
C11 0.0476(14) 0.0212(10) 0.0231(11) 0.0019(8) 0.0069(10) 0.0044(9)
C12 0.0675(19) 0.0292(12) 0.0240(12) 0.0038(10) 0.0033(12) 0.0000(12)
C13 0.084(2) 0.0292(12) 0.0223(12) 0.0025(10) 0.0172(13) -0.0074(13)
C14 0.0685(18) 0.0242(11) 0.0294(12) 0.0015(9) 0.0246(12) -0.0098(11)
C15 0.0501(14) 0.0168(10) 0.0264(11) -0.0001(8) 0.0171(10) -0.0032(9)
C16 0.0433(13) 0.0251(11) 0.0325(12) 0.0017(9) 0.0196(10) -0.0082(10)
C17 0.0343(12) 0.0347(12) 0.0280(12) -0.0082(10) 0.0104(10) -0.0142(10)
C18 0.0343(12) 0.0331(12) 0.0222(11) -0.0086(9) 0.0058(9) -0.0111(10)
C19 0.0223(10) 0.0392(13) 0.0252(11) -0.0082(10) 0.0053(8) 0.0006(9)
C20 0.0252(10) 0.0262(10) 0.0239(10) -0.0069(8) 0.0077(8) 0.0000(8)
C21 0.0290(11) 0.0362(12) 0.0318(12) -0.0079(10) 0.0150(9) -0.0078(9)
C22 0.0423(13) 0.0299(11) 0.0269(11) -0.0046(9) 0.0188(10) -0.0079(10)
C23 0.0394(12) 0.0229(10) 0.0191(10) -0.0020(8) 0.0107(9) -0.0030(9)
C24 0.0308(11) 0.0156(9) 0.0171(9) -0.0024(7) 0.0082(8) -0.0001(8)
C25 0.0288(10) 0.0160(9) 0.0176(9) -0.0026(7) 0.0041(8) 0.0019(8)
C26 0.0267(11) 0.0286(11) 0.0286(11) -0.0007(9) 0.0098(9) -0.0048(9)
C27 0.0370(12) 0.0259(11) 0.0231(11) -0.0013(8) 0.0108(9) -0.0056(9)
C28 0.0463(14) 0.0314(12) 0.0348(13) -0.0038(10) 0.0160(11) -0.0135(11)
C29 0.071(2) 0.0251(12) 0.0402(15) -0.0058(11) 0.0234(14) -0.0157(12)
C30 0.0663(18) 0.0173(10) 0.0325(12) -0.0006(9) 0.0246(12) -0.0018(11)
C31 0.0473(13) 0.0189(10) 0.0175(10) 0.0007(8) 0.0134(9) 0.0014(9)
C32 0.0459(13) 0.0212(10) 0.0161(9) -0.0002(8) 0.0077(9) 0.0105(9)
P1 0.0227(4) 0.0382(5) 0.0318(4) -0.0158(4) 0.0031(3) 0.0048(3)
F11 0.159(3) 0.0884(17) 0.0480(13) -0.0085(12) -0.0004(15) -0.0765(19)
F12 0.0331(8) 0.1033(16) 0.0423(10) -0.0376(10) 0.0075(7) 0.0047(9)
F13 0.0649(13) 0.1142(19) 0.0556(12) -0.0426(13) -0.0223(10) 0.0571(14)
P2 0.0226(4) 0.0395(5) 0.0451(5) 0.000 0.0098(4) 0.000
F21 0.0632(16) 0.0412(13) 0.0608(16) 0.000 0.0237(13) 0.000
F22 0.0275(9) 0.0899(17) 0.152(3) 0.0557(18) -0.0046(12) -0.0087(10)
F23 0.126(2) 0.0588(12) 0.0601(13) 0.0113(10) 0.0464(14) 0.0370(14)
F24 0.0499(14) 0.0418(13) 0.082(2) 0.000 0.0379(14) 0.000
O1S 0.0449(12) 0.0798(18) 0.0704(17) 0.0190(14) 0.0095(12) 0.0034(12)
C1S 0.0522(19) 0.061(2) 0.075(2) 0.0024(18) 0.0141(17) -0.0038(16)
O2S 0.0326(10) 0.0618(13) 0.0443(11) -0.0045(10) 0.0048(8) -0.0015(9)
C2S 0.0414(17) 0.092(3) 0.051(2) -0.0135(18) -0.0024(15) 0.0136(17)

loop_
_atom_type_symbol
_atom_type_description
_atom_type_scat_dispersion_real
_atom_type_scat_dispersion_imag
_atom_type_scat_source
C C 0.0181 0.0091 'International Tables Vol C Tables 4.2.6.8 and 6.1.1.4'
H H 0.0000 0.0000 'International Tables Vol C Tables 4.2.6.8 and 6.1.1.4'
F F 0.0727 0.0534 'International Tables Vol C Tables 4.2.6.8 and 6.1.1.4'
In In 0.0822 5.0449 'International Tables Vol C Tables 4.2.6.8 and 6.1.1.4'
N N 0.0311 0.0180 'International Tables Vol C Tables 4.2.6.8 and 6.1.1.4'
O O 0.0492 0.0322 'International Tables Vol C Tables 4.2.6.8 and 6.1.1.4'
P P 0.2955 0.4335 'International Tables Vol C Tables 4.2.6.8 and 6.1.1.4'

loop_
_exptl_crystal_face_index_h
_exptl_crystal_face_index_k
_exptl_crystal_face_index_l
_exptl_crystal_face_perp_dist
13 0 3 0.0265
-13 0 -3 0.0355
8 5 4 0.1022
-13 3 -1 0.0838
-7 0 10 0.0533
7 0 -10 0.0562
5 6 -5 0.0993
-2 -7 -1 0.1115
-5 1 -9 0.0499
5 -1 9 0.0451
-15 0 1 0.0334

loop_
_geom_angle_atom_site_label_1
_geom_angle_atom_site_label_2
_geom_angle_atom_site_label_3
_geom_angle
_geom_angle_site_symmetry_1
_geom_angle_site_symmetry_3
_geom_angle_publ_flag
O3 In O5 114.03(6) . . ?
O3 In O7 88.19(5) . . ?
O3 In N2 148.31(6) . . ?
O3 In N3 74.83(6) . . ?
O3 In N5 72.65(6) . . ?
O3 In N6 78.37(6) . . ?
O5 In N2 89.38(6) . . ?
O5 In N3 132.90(6) . . ?
O5 In N5 78.32(6) . . ?
O5 In N6 70.45(7) . . ?
O7 In O5 145.82(6) . . ?
O7 In N2 82.46(6) . . ?
O7 In N3 76.22(6) . . ?
O7 In N5 84.64(6) . . ?
O7 In N6 142.35(6) . . ?
N2 In N3 73.55(6) . . ?
N2 In N5 135.78(7) . . ?
N2 In N6 90.79(6) . . ?
N5 In N3 142.55(6) . . ?
N5 In N6 123.11(6) . . ?
N6 In N3 66.38(6) . . ?
C10 O1 C9 113.29(19) . . ?
C16 O2 C17 112.83(18) . . ?
C25 O3 In 120.67(13) . . ?
C32 O5 In 122.43(15) . . ?
In O7 H7A 111(2) . . ?
In O7 H7B 112(2) . . ?
H7A O7 H7B 108(3) . . ?
C1 N1 C18 106.66(17) . . ?
C19 N1 C1 113.34(19) . . ?
C19 N1 C18 112.94(19) . . ?
C2 N2 In 120.17(15) . . ?
C6 N2 In 119.17(15) . . ?
C6 N2 C2 120.13(19) . . ?
C7 N3 In 101.76(13) . . ?
C7 N3 C8 107.41(17) . . ?
C8 N3 In 124.04(13) . . ?
C26 N3 In 105.96(13) . . ?
C26 N3 C7 107.55(17) . . ?
C26 N3 C8 109.04(17) . . ?
C11 N4 C15 118.2(2) . . ?
C20 N5 In 125.23(14) . . ?
C20 N5 C24 119.69(19) . . ?
C24 N5 In 114.96(14) . . ?
C27 N6 In 123.50(15) . . ?
C27 N6 C31 119.8(2) . . ?
C31 N6 In 116.17(16) . . ?
N1 C1 H1A 109.5 . . ?
N1 C1 H1B 109.5 . . ?
N1 C1 C2 110.62(18) . . ?
H1A C1 H1B 108.1 . . ?
C2 C1 H1A 109.5 . . ?
C2 C1 H1B 109.5 . . ?
N2 C2 C1 117.48(19) . . ?
N2 C2 C3 120.8(2) . . ?
C3 C2 C1 121.7(2) . . ?
C2 C3 H3 120.5 . . ?
C4 C3 C2 119.0(2) . . ?
C4 C3 H3 120.5 . . ?
C3 C4 H4 120.0 . . ?
C5 C4 C3 120.1(2) . . ?
C5 C4 H4 120.0 . . ?
C4 C5 H5 120.7 . . ?
C4 C5 C6 118.6(2) . . ?
C6 C5 H5 120.7 . . ?
N2 C6 C5 121.4(2) . . ?
N2 C6 C7 119.04(19) . . ?
C5 C6 C7 119.1(2) . . ?
N3 C7 C6 116.30(18) . . ?
N3 C7 H7C 108.2 . . ?
N3 C7 H7D 108.2 . . ?
C6 C7 H7C 108.2 . . ?
C6 C7 H7D 108.2 . . ?
H7C C7 H7D 107.4 . . ?
N3 C8 H8A 107.9 . . ?
N3 C8 H8B 107.9 . . ?
N3 C8 C9 117.77(19) . . ?
H8A C8 H8B 107.2 . . ?
C9 C8 H8A 107.9 . . ?
C9 C8 H8B 107.9 . . ?
O1 C9 C8 110.54(19) . . ?
O1 C9 H9A 109.5 . . ?
O1 C9 H9B 109.5 . . ?
C8 C9 H9A 109.5 . . ?
C8 C9 H9B 109.5 . . ?
H9A C9 H9B 108.1 . . ?
O1 C10 H10A 109.6 . . ?
O1 C10 H10B 109.6 . . ?
O1 C10 C11 110.2(2) . . ?
H10A C10 H10B 108.1 . . ?
C11 C10 H10A 109.6 . . ?
C11 C10 H10B 109.6 . . ?
N4 C11 C10 117.6(2) . . ?
N4 C11 C12 122.5(3) . . ?
C12 C11 C10 119.8(2) . . ?
C11 C12 H12 120.7 . . ?
C13 C12 C11 118.5(3) . . ?
C13 C12 H12 120.7 . . ?
C12 C13 H13 120.2 . . ?
C12 C13 C14 119.7(2) . . ?
C14 C13 H13 120.2 . . ?
C13 C14 H14 121.1 . . ?
C13 C14 C15 117.9(3) . . ?
C15 C14 H14 121.1 . . ?
N4 C15 C14 123.1(3) . . ?
N4 C15 C16 116.9(2) . . ?
C14 C15 C16 120.0(2) . . ?
O2 C16 C15 108.94(19) . . ?
O2 C16 H16A 109.9 . . ?
O2 C16 H16B 109.9 . . ?
C15 C16 H16A 109.9 . . ?
C15 C16 H16B 109.9 . . ?
H16A C16 H16B 108.3 . . ?
O2 C17 H17A 109.8 . . ?
O2 C17 H17B 109.8 . . ?
O2 C17 C18 109.24(19) . . ?
H17A C17 H17B 108.3 . . ?
C18 C17 H17A 109.8 . . ?
C18 C17 H17B 109.8 . . ?
N1 C18 C17 117.25(19) . . ?
N1 C18 H18A 108.0 . . ?
N1 C18 H18B 108.0 . . ?
C17 C18 H18A 108.0 . . ?
C17 C18 H18B 108.0 . . ?
H18A C18 H18B 107.2 . . ?
N1 C19 H19A 109.3 . . ?
N1 C19 H19B 109.3 . . ?
N1 C19 C20 111.53(18) . . ?
H19A C19 H19B 108.0 . . ?
C20 C19 H19A 109.3 . . ?
C20 C19 H19B 109.3 . . ?
N5 C20 C19 116.7(2) . . ?
N5 C20 C21 120.7(2) . . ?
C21 C20 C19 122.6(2) . . ?
C20 C21 H21 120.2 . . ?
C22 C21 C20 119.5(2) . . ?
C22 C21 H21 120.2 . . ?
C21 C22 H22 120.3 . . ?
C23 C22 C21 119.3(2) . . ?
C23 C22 H22 120.3 . . ?
C22 C23 H23 120.9 . . ?
C22 C23 C24 118.2(2) . . ?
C24 C23 H23 120.9 . . ?
N5 C24 C23 122.6(2) . . ?
N5 C24 C25 115.22(18) . . ?
C23 C24 C25 122.2(2) . . ?
O3 C25 C24 116.02(18) . . ?
O4 C25 O3 124.4(2) . . ?
O4 C25 C24 119.6(2) . . ?
N3 C26 H26A 109.3 . . ?
N3 C26 H26B 109.3 . . ?
N3 C26 C27 111.72(19) . . ?
H26A C26 H26B 107.9 . . ?
C27 C26 H26A 109.3 . . ?
C27 C26 H26B 109.3 . . ?
N6 C27 C26 116.67(19) . . ?
N6 C27 C28 121.1(2) . . ?
C28 C27 C26 122.2(2) . . ?
C27 C28 H28 120.5 . . ?
C29 C28 C27 119.1(3) . . ?
C29 C28 H28 120.5 . . ?
C28 C29 H29 120.1 . . ?
C28 C29 C30 119.7(2) . . ?
C30 C29 H29 120.1 . . ?
C29 C30 H30 120.9 . . ?
C29 C30 C31 118.1(2) . . ?
C31 C30 H30 120.9 . . ?
N6 C31 C30 122.1(2) . . ?
N6 C31 C32 114.60(19) . . ?
C30 C31 C32 123.3(2) . . ?
O5 C32 C31 115.50(19) . . ?
O6 C32 O5 125.4(3) . . ?
O6 C32 C31 119.1(2) . . ?
F11 P1 F11 180.0(2) . 3_676 ?
F11 P1 F12 90.05(14) 3_676 3_676 ?
F11 P1 F12 90.05(14) . . ?
F11 P1 F12 89.95(14) 3_676 . ?
F11 P1 F12 89.95(14) . 3_676 ?
F11 P1 F13 91.87(18) . . ?
F11 P1 F13 91.88(18) 3_676 3_676 ?
F11 P1 F13 88.13(18) . 3_676 ?
F11 P1 F13 88.13(18) 3_676 . ?
F12 P1 F12 180.0 . 3_676 ?
F13 P1 F12 91.37(10) . 3_676 ?
F13 P1 F12 91.37(10) 3_676 . ?
F13 P1 F12 88.63(10) 3_676 3_676 ?
F13 P1 F12 88.63(10) . . ?
F13 P1 F13 180.0 . 3_676 ?
F21 P2 F24 180.0 . . ?
F22 P2 F21 90.18(11) 2 . ?
F22 P2 F21 90.18(11) . . ?
F22 P2 F22 179.6(2) 2 . ?
F22 P2 F23 88.19(17) 2 2 ?
F22 P2 F23 91.82(17) 2 . ?
F22 P2 F23 91.82(17) . 2 ?
F22 P2 F23 88.19(17) . . ?
F22 P2 F24 89.82(11) 2 . ?
F22 P2 F24 89.82(11) . . ?
F23 P2 F21 88.95(9) 2 . ?
F23 P2 F21 88.95(9) . . ?
F23 P2 F23 177.91(18) . 2 ?
F23 P2 F24 91.05(9) . . ?
F23 P2 F24 91.05(9) 2 . ?
C1S O1S H1S 104(3) . . ?
O1S C1S H1SA 109.5 . . ?
O1S C1S H1SB 109.5 . . ?
O1S C1S H1SC 109.5 . . ?
H1SA C1S H1SB 109.5 . . ?
H1SA C1S H1SC 109.5 . . ?
H1SB C1S H1SC 109.5 . . ?
C2S O2S H2S 107(3) . . ?
O2S C2S H2SA 109.5 . . ?
O2S C2S H2SB 109.5 . . ?
O2S C2S H2SC 109.5 . . ?
H2SA C2S H2SB 109.5 . . ?
H2SA C2S H2SC 109.5 . . ?
H2SB C2S H2SC 109.5 . . ?

loop_
_geom_bond_atom_site_label_1
_geom_bond_atom_site_label_2
_geom_bond_distance
_geom_bond_site_symmetry_2
_geom_bond_publ_flag
In O3 2.1776(15) . ?
In O5 2.2193(15) . ?
In O7 2.2098(14) . ?
In N2 2.2493(17) . ?
In N3 2.6223(19) . ?
In N5 2.2866(17) . ?
In N6 2.3208(18) . ?
O1 C9 1.428(3) . ?
O1 C10 1.424(3) . ?
O2 C16 1.421(3) . ?
O2 C17 1.422(3) . ?
O3 C25 1.279(3) . ?
O4 C25 1.235(3) . ?
O5 C32 1.270(3) . ?
O6 C32 1.238(3) . ?
O7 H7A 0.838(17) . ?
O7 H7B 0.850(17) . ?
N1 C1 1.475(3) . ?
N1 C18 1.490(3) . ?
N1 C19 1.471(3) . ?
N2 C2 1.355(3) . ?
N2 C6 1.340(3) . ?
N3 C7 1.486(3) . ?
N3 C8 1.494(3) . ?
N3 C26 1.480(3) . ?
N4 C11 1.336(3) . ?
N4 C15 1.340(3) . ?
N5 C20 1.341(3) . ?
N5 C24 1.343(3) . ?
N6 C27 1.330(3) . ?
N6 C31 1.346(3) . ?
C1 H1A 0.9900 . ?
C1 H1B 0.9900 . ?
C1 C2 1.505(3) . ?
C2 C3 1.387(3) . ?
C3 H3 0.9500 . ?
C3 C4 1.385(4) . ?
C4 H4 0.9500 . ?
C4 C5 1.377(4) . ?
C5 H5 0.9500 . ?
C5 C6 1.394(3) . ?
C6 C7 1.510(3) . ?
C7 H7C 0.9900 . ?
C7 H7D 0.9900 . ?
C8 H8A 0.9900 . ?
C8 H8B 0.9900 . ?
C8 C9 1.521(3) . ?
C9 H9A 0.9900 . ?
C9 H9B 0.9900 . ?
C10 H10A 0.9900 . ?
C10 H10B 0.9900 . ?
C10 C11 1.505(4) . ?
C11 C12 1.393(3) . ?
C12 H12 0.9500 . ?
C12 C13 1.377(5) . ?
C13 H13 0.9500 . ?
C13 C14 1.387(5) . ?
C14 H14 0.9500 . ?
C14 C15 1.389(3) . ?
C15 C16 1.505(4) . ?
C16 H16A 0.9900 . ?
C16 H16B 0.9900 . ?
C17 H17A 0.9900 . ?
C17 H17B 0.9900 . ?
C17 C18 1.503(3) . ?
C18 H18A 0.9900 . ?
C18 H18B 0.9900 . ?
C19 H19A 0.9900 . ?
C19 H19B 0.9900 . ?
C19 C20 1.515(3) . ?
C20 C21 1.394(3) . ?
C21 H21 0.9500 . ?
C21 C22 1.388(4) . ?
C22 H22 0.9500 . ?
C22 C23 1.383(4) . ?
C23 H23 0.9500 . ?
C23 C24 1.384(3) . ?
C24 C25 1.512(3) . ?
C26 H26A 0.9900 . ?
C26 H26B 0.9900 . ?
C26 C27 1.505(3) . ?
C27 C28 1.392(3) . ?
C28 H28 0.9500 . ?
C28 C29 1.380(4) . ?
C29 H29 0.9500 . ?
C29 C30 1.382(5) . ?
C30 H30 0.9500 . ?
C30 C31 1.384(3) . ?
C31 C32 1.503(4) . ?
P1 F11 1.572(2) . ?
P1 F11 1.572(2) 3_676 ?
P1 F12 1.5946(16) . ?
P1 F12 1.5946(16) 3_676 ?
P1 F13 1.5720(18) 3_676 ?
P1 F13 1.5720(18) . ?
P2 F21 1.595(3) . ?
P2 F22 1.5718(19) 2 ?
P2 F22 1.5719(19) . ?
P2 F23 1.590(2) 2 ?
P2 F23 1.590(2) . ?
P2 F24 1.606(3) . ?
O1S H1S 0.889(19) . ?
O1S C1S 1.395(5) . ?
C1S H1SA 0.9800 . ?
C1S H1SB 0.9800 . ?
C1S H1SC 0.9800 . ?
O2S H2S 0.856(19) . ?
O2S C2S 1.416(4) . ?
C2S H2SA 0.9800 . ?
C2S H2SB 0.9800 . ?
C2S H2SC 0.9800 . ?

loop_
_geom_hbond_atom_site_label_D
_geom_hbond_atom_site_label_H
_geom_hbond_atom_site_label_A
_geom_hbond_distance_DH
_geom_hbond_distance_HA
_geom_hbond_distance_DA
_geom_hbond_angle_DHA
_geom_hbond_site_symmetry_A
O7 H7A O1 0.838(17) 1.769(18) 2.601(2) 172(3) .
O7 H7B O2 0.850(17) 1.797(18) 2.644(2) 175(3) .
C1 H1B O5 0.99 2.26 2.887(3) 120.0 .
O1S H1S O2S 0.889(19) 1.93(2) 2.785(4) 162(5) .
O2S H2S O4 0.856(19) 1.940(19) 2.796(3) 177(4) .

loop_
_geom_torsion_atom_site_label_1
_geom_torsion_atom_site_label_2
_geom_torsion_atom_site_label_3
_geom_torsion_atom_site_label_4
_geom_torsion
_geom_torsion_site_symmetry_1
_geom_torsion_site_symmetry_2
_geom_torsion_site_symmetry_3
_geom_torsion_site_symmetry_4
_geom_torsion_publ_flag
In O3 C25 O4 -173.98(16) . . . . ?
In O3 C25 C24 7.0(2) . . . . ?
In O5 C32 O6 -175.58(18) . . . . ?
In O5 C32 C31 6.0(2) . . . . ?
In N2 C2 C1 -9.7(3) . . . . ?
In N2 C2 C3 172.14(16) . . . . ?
In N2 C6 C5 -171.20(17) . . . . ?
In N2 C6 C7 16.4(3) . . . . ?
In N3 C7 C6 32.5(2) . . . . ?
In N3 C8 C9 64.2(2) . . . . ?
In N3 C26 C27 40.5(2) . . . . ?
In N5 C20 C19 4.6(3) . . . . ?
In N5 C20 C21 -176.52(16) . . . . ?
In N5 C24 C23 176.49(16) . . . . ?
In N5 C24 C25 -3.2(2) . . . . ?
In N6 C27 C26 -8.1(3) . . . . ?
In N6 C27 C28 170.18(18) . . . . ?
In N6 C31 C30 -169.11(18) . . . . ?
In N6 C31 C32 9.5(2) . . . . ?
O1 C10 C11 N4 -13.1(3) . . . . ?
O1 C10 C11 C12 166.0(2) . . . . ?
O2 C17 C18 N1 59.0(3) . . . . ?
N1 C1 C2 N2 50.3(3) . . . . ?
N1 C1 C2 C3 -131.6(2) . . . . ?
N1 C19 C20 N5 -38.2(3) . . . . ?
N1 C19 C20 C21 142.9(2) . . . . ?
N2 C2 C3 C4 -1.0(3) . . . . ?
N2 C6 C7 N3 -36.8(3) . . . . ?
N3 C8 C9 O1 -82.7(2) . . . . ?
N3 C26 C27 N6 -25.9(3) . . . . ?
N3 C26 C27 C28 155.9(2) . . . . ?
N4 C11 C12 C13 2.2(4) . . . . ?
N4 C15 C16 O2 32.5(3) . . . . ?
N5 C20 C21 C22 0.7(4) . . . . ?
N5 C24 C25 O3 -2.1(3) . . . . ?
N5 C24 C25 O4 178.77(19) . . . . ?
N6 C27 C28 C29 -1.6(4) . . . . ?
N6 C31 C32 O5 -10.3(3) . . . . ?
N6 C31 C32 O6 171.2(2) . . . . ?
C1 N1 C18 C17 166.5(2) . . . . ?
C1 N1 C19 C20 145.8(2) . . . . ?
C1 C2 C3 C4 -179.1(2) . . . . ?
C2 N2 C6 C5 0.5(3) . . . . ?
C2 N2 C6 C7 -171.96(19) . . . . ?
C2 C3 C4 C5 0.5(4) . . . . ?
C3 C4 C5 C6 0.5(4) . . . . ?
C4 C5 C6 N2 -1.0(3) . . . . ?
C4 C5 C6 C7 171.4(2) . . . . ?
C5 C6 C7 N3 150.6(2) . . . . ?
C6 N2 C2 C1 178.7(2) . . . . ?
C6 N2 C2 C3 0.5(3) . . . . ?
C7 N3 C8 C9 -177.8(2) . . . . ?
C7 N3 C26 C27 -67.7(2) . . . . ?
C8 N3 C7 C6 -99.1(2) . . . . ?
C8 N3 C26 C27 176.15(18) . . . . ?
C9 O1 C10 C11 -165.46(19) . . . . ?
C10 O1 C9 C8 179.66(19) . . . . ?
C10 C11 C12 C13 -176.8(2) . . . . ?
C11 N4 C15 C14 0.6(3) . . . . ?
C11 N4 C15 C16 179.7(2) . . . . ?
C11 C12 C13 C14 0.6(4) . . . . ?
C12 C13 C14 C15 -2.6(4) . . . . ?
C13 C14 C15 N4 2.1(4) . . . . ?
C13 C14 C15 C16 -177.0(2) . . . . ?
C14 C15 C16 O2 -148.4(2) . . . . ?
C15 N4 C11 C10 176.3(2) . . . . ?
C15 N4 C11 C12 -2.8(3) . . . . ?
C16 O2 C17 C18 178.2(2) . . . . ?
C17 O2 C16 C15 175.9(2) . . . . ?
C18 N1 C1 C2 76.9(2) . . . . ?
C18 N1 C19 C20 -92.7(2) . . . . ?
C19 N1 C1 C2 -158.16(19) . . . . ?
C19 N1 C18 C17 41.4(3) . . . . ?
C19 C20 C21 C22 179.5(2) . . . . ?
C20 N5 C24 C23 0.3(3) . . . . ?
C20 N5 C24 C25 -179.46(18) . . . . ?
C20 C21 C22 C23 -0.2(4) . . . . ?
C21 C22 C23 C24 -0.3(3) . . . . ?
C22 C23 C24 N5 0.2(3) . . . . ?
C22 C23 C24 C25 179.9(2) . . . . ?
C23 C24 C25 O3 178.13(19) . . . . ?
C23 C24 C25 O4 -0.9(3) . . . . ?
C24 N5 C20 C19 -179.61(19) . . . . ?
C24 N5 C20 C21 -0.7(3) . . . . ?
C26 N3 C7 C6 143.65(19) . . . . ?
C26 N3 C8 C9 -61.6(3) . . . . ?
C26 C27 C28 C29 176.6(2) . . . . ?
C27 N6 C31 C30 2.7(3) . . . . ?
C27 N6 C31 C32 -178.7(2) . . . . ?
C27 C28 C29 C30 2.5(4) . . . . ?
C28 C29 C30 C31 -0.9(4) . . . . ?
C29 C30 C31 N6 -1.7(4) . . . . ?
C29 C30 C31 C32 179.8(2) . . . . ?
C30 C31 C32 O5 168.3(2) . . . . ?
C30 C31 C32 O6 -10.1(3) . . . . ?
C31 N6 C27 C26 -179.3(2) . . . . ?
C31 N6 C27 C28 -1.0(3) . . . . ?

loop_
_exptl_oxdiff_crystal_face_indexfrac_h
_exptl_oxdiff_crystal_face_indexfrac_k
_exptl_oxdiff_crystal_face_indexfrac_l
_exptl_oxdiff_crystal_face_x
_exptl_oxdiff_crystal_face_y
_exptl_oxdiff_crystal_face_z
13.4873 -0.4130 2.8934 0.9651 -0.2313 0.1230
-13.4626 0.3070 -2.9463 -0.9630 0.2308 -0.1392
8.0037 4.5382 4.3598 0.5584 -0.1337 0.8188
-12.6387 3.3307 -1.0850 -0.9132 0.2190 0.3437
-6.6985 -0.1528 10.2237 -0.2232 -0.9313 0.2878
6.8017 0.4774 -10.1787 0.2262 0.9438 -0.2411
5.3883 5.8583 -4.6206 0.1717 0.7151 0.6776
-1.7620 -6.6843 -1.4851 -0.0496 -0.2055 -0.9774
-5.3106 1.1916 -8.7396 -0.5588 0.8124 -0.1667
5.2649 -0.7966 8.8518 0.5523 -0.8029 0.2244
-15.2604 -0.0191 1.4887 -0.9823 -0.1824 -0.0433

loop_
_smtbx_masks_void_nr
_smtbx_masks_void_average_x
_smtbx_masks_void_average_y
_smtbx_masks_void_average_z
_smtbx_masks_void_volume
_smtbx_masks_void_count_electrons
_smtbx_masks_void_content
1 0.000 0.374 0.750 13.2 0.0 ?
2 0.000 0.626 0.250 13.2 0.0 ?
3 0.500 0.500 -0.968 327.6 81.2 '1 Et2O,2 MeOH'
